data_4072589
loop_
_publ_author_name
'Owen, Christopher T.'
'Bolton, Paul D.'
'Cowley, Andrew R.'
'Mountford, Philip'

_publ_section_title
;
 Cyclopentadienyl Titanium Imido Compounds and Their Ethylene
 Polymerization Capability:&#x00A0; Control of Molecular Weight
 Distributions by Imido N-Substituents
;
_journal_issue 1
_journal_name_full Organometallics
_journal_page_first 83
_journal_paper_doi 10.1021/om0608556
_journal_volume 26
_journal_year 2007
_chemical_compound_source
;
synthesis as described
;
_chemical_formula_moiety ' C24 H31 Cl1 N2 Ti1 '
_chemical_formula_sum 'C24 H31 Cl N2 Ti'
_chemical_formula_weight 430.88
_chemical_name_systematic
;                                      
Cp*Ti(N-2,6-C6H4iPr)Cl(py) 
;
_space_group_IT_number 2
_symmetry_cell_setting triclinic
_symmetry_space_group_name_Hall '-P 1'
_symmetry_space_group_name_H-M 'P -1'
_atom_sites_solution_hydrogens geom
_atom_sites_solution_primary direct
_cell_angle_alpha 75.1960(9)
_cell_angle_beta 82.9984(10)
_cell_angle_gamma 74.2354(12)
_cell_formula_units_Z 2
_cell_length_a 8.3636(2)
_cell_length_b 11.5408(3)
_cell_length_c 12.7908(4)
_cell_measurement_reflns_used 19884
_cell_measurement_temperature 150
_cell_measurement_theta_max 28
_cell_measurement_theta_min 5
_cell_volume 1146.89(5)
_computing_cell_refinement
; 
KappaCCD software 'DENZO' (Otwinowski & Minor, 1996) 
;
_computing_data_collection
; 
KappaCCD software 'Collect' (Nonius, 2000) 
;
_computing_data_reduction
; 
KappaCCD software 'DENZO' (Otwinowski & Minor, 1996) 
;
_computing_publication_material
; 
CRYSTALS (Watkin et al, 2001) 
;
_computing_structure_refinement
; 
CRYSTALS (Watkin et al, 2001) 
;
_computing_structure_solution 'SIR92 (Giacovazzo et al, 1992)'
_diffrn_ambient_temperature 150
_diffrn_measured_fraction_theta_full 0.993
_diffrn_measured_fraction_theta_max 0.991
_diffrn_measurement_device_type
; 
Nonius KappaCCD 
;
_diffrn_measurement_method \w
_diffrn_radiation_monochromator graphite
_diffrn_radiation_type 'Mo K\a'
_diffrn_radiation_wavelength 0.71073
_diffrn_reflns_av_R_equivalents 0.057
_diffrn_reflns_limit_h_max 10
_diffrn_reflns_limit_h_min -10
_diffrn_reflns_limit_k_max 14
_diffrn_reflns_limit_k_min -14
_diffrn_reflns_limit_l_max 16
_diffrn_reflns_limit_l_min -16
_diffrn_reflns_number 19884
_diffrn_reflns_theta_full 26.605
_diffrn_reflns_theta_max 27.428
_diffrn_reflns_theta_min 5.135
_diffrn_standards_decay_% 0.00
_diffrn_standards_interval_count 0
_diffrn_standards_interval_time 0
_diffrn_standards_number 0
_exptl_absorpt_coefficient_mu 0.501
_exptl_absorpt_correction_T_max 0.94
_exptl_absorpt_correction_T_min 0.88
_exptl_absorpt_correction_type multi-scan
_exptl_absorpt_process_details
; 
 Denzo/Scalepack (Otwinowski & Minor, 1996) 
;
_exptl_crystal_colour ' brown-red '
_exptl_crystal_density_diffrn 1.248
_exptl_crystal_description ' fragment '
_exptl_crystal_F_000 456
_exptl_crystal_size_max 0.26
_exptl_crystal_size_mid 0.14
_exptl_crystal_size_min 0.12
_refine_diff_density_max 0.26
_refine_diff_density_min -0.23
_refine_ls_extinction_method None
_refine_ls_goodness_of_fit_ref 1.1242
_refine_ls_hydrogen_treatment noref
_refine_ls_matrix_type full
_refine_ls_number_parameters 253
_refine_ls_number_reflns 3187
_refine_ls_number_restraints 0
_refine_ls_R_factor_all 0.0699
_refine_ls_R_factor_gt 0.0368
_refine_ls_shift/su_max 0.000219
_refine_ls_structure_factor_coef F
_refine_ls_weighting_details
;
 Method, part 1, Chebychev polynomial, (Watkin, 1994, Prince, 1982) 
 [weight] = 1.0/[A~0~*T~0~(x)+A~1~*T~1~(x) ... +A~n-1~]*T~n-1~(x)] 
 where A~i~ are the Chebychev coefficients listed below and x= Fcalc/Fmax 
 Method = Robust Weighting (Prince, 1982) 
 W = [weight] * [1-(deltaF/6*sigmaF)^2^]^2^ 
 A~i~ are: 
 0.284 0.101 0.064 
;
_refine_ls_weighting_scheme calc
_refine_ls_wR_factor_all 0.0711
_refine_ls_wR_factor_gt 0.0391
_refine_ls_wR_factor_ref 0.0391
_reflns_limit_h_max 10
_reflns_limit_h_min -10
_reflns_limit_k_max 14
_reflns_limit_k_min -14
_reflns_limit_l_max 16
_reflns_limit_l_min 0
_reflns_number_gt 3187
_reflns_number_total 5175
_reflns_threshold_expression I>3.00u(I)
_cod_data_source_file om0608556si20060918_031255.cif
_cod_data_source_block COMPOUND_5
_cod_depositor_comments
;
The following automatic conversions were performed:

'_symmetry_cell_setting' value 'Triclinic' changed to 'triclinic'
according to /home/saulius/struct/CIF-dictionaries/cif_core.dic
dictionary named 'cif_core.dic' version 2.4.1 from 2010-06-29.

Automatic conversion script
Id: cif_fix_values 1715 2011-07-08 13:25:40Z adriana 
;
_cod_original_sg_symbol_H-M 'P -1 '
_cod_original_formula_sum ' C24 H31 Cl1 N2 Ti1 '
_cod_database_code 4072589
_refine_special_conditions
;
All hydrogen atoms were positioned geometrically, the preferred
orientations of the methyl H atoms having been previously identified
by examination of a difference Fourier map.
;

loop_
_symmetry_equiv_pos_as_xyz
x,y,z
-x,-y,-z

loop_
_atom_site_label
_atom_site_type_symbol
_atom_site_fract_x
_atom_site_fract_y
_atom_site_fract_z
_atom_site_U_iso_or_equiv
_atom_site_occupancy
_atom_site_adp_type
Ti1 Ti 0.22752(5) 0.33553(4) 0.24584(3) 0.0208 1.0000 Uani
Cl1 Cl 0.02329(8) 0.34779(6) 0.13106(5) 0.0356 1.0000 Uani
N1 N 0.3953(2) 0.21620(17) 0.22397(15) 0.0230 1.0000 Uani
C1 C 0.5264(3) 0.1130(2) 0.22405(18) 0.0228 1.0000 Uani
C2 C 0.4996(3) -0.0005(2) 0.21678(19) 0.0250 1.0000 Uani
C3 C 0.6389(3) -0.0994(2) 0.2117(2) 0.0332 1.0000 Uani
C4 C 0.7997(3) -0.0885(2) 0.2134(2) 0.0373 1.0000 Uani
C5 C 0.8252(3) 0.0218(3) 0.2223(2) 0.0345 1.0000 Uani
C6 C 0.6905(3) 0.1215(2) 0.2280(2) 0.0290 1.0000 Uani
C7 C 0.3249(3) -0.0108(2) 0.2098(2) 0.0280 1.0000 Uani
C8 C 0.2979(3) -0.1378(2) 0.2681(2) 0.0381 1.0000 Uani
C9 C 0.2805(3) 0.0228(3) 0.0918(2) 0.0370 1.0000 Uani
N2 N 0.3243(2) 0.49091(18) 0.15371(15) 0.0249 1.0000 Uani
C10 C 0.4869(3) 0.4884(2) 0.15155(19) 0.0284 1.0000 Uani
C11 C 0.5522(3) 0.5853(2) 0.0927(2) 0.0338 1.0000 Uani
C12 C 0.4462(4) 0.6893(2) 0.0331(2) 0.0356 1.0000 Uani
C13 C 0.2792(4) 0.6924(2) 0.0345(2) 0.0353 1.0000 Uani
C14 C 0.2221(3) 0.5926(2) 0.09540(19) 0.0297 1.0000 Uani
C15 C 0.2842(3) 0.3497(2) 0.41748(19) 0.0295 1.0000 Uani
C16 C 0.1580(3) 0.4589(2) 0.38020(19) 0.0282 1.0000 Uani
C17 C 0.0142(3) 0.4229(2) 0.37013(19) 0.0289 1.0000 Uani
C18 C 0.0509(3) 0.2922(2) 0.40162(19) 0.0288 1.0000 Uani
C19 C 0.2167(3) 0.2470(2) 0.43235(18) 0.0280 1.0000 Uani
C20 C 0.4566(4) 0.3436(4) 0.4447(3) 0.0577 1.0000 Uani
C21 C 0.1717(5) 0.5898(3) 0.3620(2) 0.0543 1.0000 Uani
C22 C -0.1501(4) 0.5098(3) 0.3351(3) 0.0577 1.0000 Uani
C23 C -0.0705(4) 0.2149(4) 0.4084(3) 0.0556 1.0000 Uani
C24 C 0.3033(5) 0.1145(3) 0.4784(2) 0.0543 1.0000 Uani
H31 H 0.6220 -0.1803 0.2067 0.0387 1.0000 Uiso
H41 H 0.8968 -0.1603 0.2082 0.0422 1.0000 Uiso
H51 H 0.9408 0.0297 0.2247 0.0396 1.0000 Uiso
H61 H 0.7099 0.2008 0.2350 0.0346 1.0000 Uiso
H71 H 0.2481 0.0499 0.2483 0.0329 1.0000 Uiso
H81 H 0.1808 -0.1391 0.2608 0.0448 1.0000 Uiso
H82 H 0.3189 -0.1545 0.3465 0.0448 1.0000 Uiso
H83 H 0.3765 -0.2029 0.2352 0.0448 1.0000 Uiso
H91 H 0.1649 0.0156 0.0883 0.0446 1.0000 Uiso
H92 H 0.2872 0.1097 0.0578 0.0446 1.0000 Uiso
H93 H 0.3604 -0.0350 0.0519 0.0446 1.0000 Uiso
H101 H 0.5635 0.4135 0.1943 0.0347 1.0000 Uiso
H111 H 0.6733 0.5804 0.0930 0.0430 1.0000 Uiso
H121 H 0.4897 0.7608 -0.0100 0.0444 1.0000 Uiso
H131 H 0.2007 0.7662 -0.0082 0.0410 1.0000 Uiso
H141 H 0.1013 0.5957 0.0963 0.0345 1.0000 Uiso
H201 H 0.4542 0.3513 0.5211 0.0734 1.0000 Uiso
H202 H 0.4973 0.4129 0.3944 0.0734 1.0000 Uiso
H203 H 0.5330 0.2627 0.4368 0.0734 1.0000 Uiso
H211 H 0.1354 0.6193 0.4302 0.0684 1.0000 Uiso
H212 H 0.2898 0.5931 0.3410 0.0684 1.0000 Uiso
H213 H 0.0989 0.6442 0.3028 0.0684 1.0000 Uiso
H221 H -0.2179 0.5339 0.3997 0.0615 1.0000 Uiso
H222 H -0.1302 0.5856 0.2821 0.0615 1.0000 Uiso
H223 H -0.2112 0.4677 0.3001 0.0615 1.0000 Uiso
H231 H -0.1329 0.2078 0.4806 0.0745 1.0000 Uiso
H232 H -0.1505 0.2552 0.3499 0.0745 1.0000 Uiso
H233 H -0.0086 0.1306 0.3992 0.0745 1.0000 Uiso
H241 H 0.2835 0.0949 0.5590 0.0560 1.0000 Uiso
H242 H 0.4255 0.1013 0.4594 0.0560 1.0000 Uiso
H243 H 0.2586 0.0591 0.4475 0.0560 1.0000 Uiso

loop_
_atom_site_aniso_label
_atom_site_aniso_U_11
_atom_site_aniso_U_22
_atom_site_aniso_U_33
_atom_site_aniso_U_23
_atom_site_aniso_U_13
_atom_site_aniso_U_12
Ti1 0.0213(2) 0.0193(2) 0.0208(2) -0.00345(15) -0.00151(15) -0.00444(15)
Cl1 0.0359(3) 0.0398(4) 0.0329(3) -0.0085(3) -0.0127(3) -0.0077(3)
N1 0.0242(10) 0.0218(9) 0.0220(10) -0.0035(8) 0.0001(7) -0.0058(8)
C1 0.0246(11) 0.0217(11) 0.0186(11) -0.0007(9) 0.0001(8) -0.0045(9)
C2 0.0268(12) 0.0217(11) 0.0237(12) -0.0043(9) 0.0021(9) -0.0039(9)
C3 0.0330(13) 0.0239(12) 0.0399(15) -0.0090(11) -0.0027(11) -0.0005(10)
C4 0.0277(13) 0.0325(14) 0.0453(16) -0.0116(12) -0.0036(11) 0.0062(10)
C5 0.0239(12) 0.0385(15) 0.0366(15) -0.0054(12) -0.0014(10) -0.0037(11)
C6 0.0265(12) 0.0309(13) 0.0290(13) -0.0048(10) -0.0027(10) -0.0080(10)
C7 0.0272(12) 0.0206(11) 0.0345(13) -0.0058(10) 0.0012(10) -0.0052(9)
C8 0.0369(14) 0.0286(14) 0.0464(17) -0.0024(12) 0.0005(12) -0.0117(11)
C9 0.0332(14) 0.0431(16) 0.0352(15) -0.0073(12) -0.0022(11) -0.0120(12)
N2 0.0302(10) 0.0232(10) 0.0214(10) -0.0052(8) 0.0027(8) -0.0087(8)
C10 0.0338(13) 0.0293(13) 0.0236(12) -0.0071(10) 0.0014(10) -0.0109(10)
C11 0.0399(14) 0.0379(15) 0.0295(13) -0.0129(11) 0.0062(11) -0.0187(12)
C12 0.0578(17) 0.0304(14) 0.0226(13) -0.0081(10) 0.0080(11) -0.0203(13)
C13 0.0511(16) 0.0246(13) 0.0267(13) -0.0032(10) -0.0006(11) -0.0070(11)
C14 0.0353(13) 0.0262(12) 0.0248(12) -0.0054(10) -0.0003(10) -0.0043(10)
C15 0.0256(12) 0.0442(15) 0.0198(12) -0.0094(10) -0.0008(9) -0.0087(11)
C16 0.0408(14) 0.0249(12) 0.0202(12) -0.0071(9) 0.0046(10) -0.0112(10)
C17 0.0248(12) 0.0345(13) 0.0222(12) -0.0095(10) 0.0011(9) 0.0029(10)
C18 0.0296(12) 0.0347(13) 0.0243(12) -0.0073(10) 0.0054(10) -0.0142(10)
C19 0.0343(13) 0.0250(12) 0.0184(11) -0.0023(9) 0.0011(9) -0.0008(10)
C20 0.0306(15) 0.112(3) 0.0410(18) -0.0324(19) -0.0017(13) -0.0215(17)
C21 0.100(3) 0.0345(16) 0.0370(17) -0.0150(13) 0.0172(16) -0.0329(17)
C22 0.0387(17) 0.077(2) 0.0376(17) -0.0179(16) -0.0053(13) 0.0233(16)
C23 0.060(2) 0.080(2) 0.0463(18) -0.0246(17) 0.0157(15) -0.0487(19)
C24 0.079(2) 0.0338(16) 0.0272(15) 0.0016(12) 0.0012(14) 0.0137(15)

loop_
_atom_type_symbol
_atom_type_scat_dispersion_real
_atom_type_scat_dispersion_imag
_atom_type_scat_Cromer_Mann_a1
_atom_type_scat_Cromer_Mann_b1
_atom_type_scat_Cromer_Mann_a2
_atom_type_scat_Cromer_Mann_b2
_atom_type_scat_Cromer_Mann_a3
_atom_type_scat_Cromer_Mann_b3
_atom_type_scat_Cromer_Mann_a4
_atom_type_scat_Cromer_Mann_b4
_atom_type_scat_Cromer_Mann_c
_atom_type_scat_source
'C   ' 0.0033 0.0016 2.3100 20.8439 1.0200 10.2075 1.5886 0.5687 0.8650 51.6512 0.2156 International_Tables_Vol_IV_Table_2.2B
'H   ' 0.0000 0.0000 0.4930 10.5109 0.3229 26.1257 0.1402 3.1424 0.0408 57.7998 0.0030 International_Tables_Vol_IV_Table_2.2B
'Cl  ' 0.1484 0.1585 11.4604 0.0104 7.1964 1.1662 6.2556 18.5194 1.6455 47.7784 -9.5574 International_Tables_Vol_IV_Table_2.2B
'N   ' 0.0061 0.0033 12.2126 0.0057 3.1322 9.8933 2.0125 28.9975 1.1663 0.5826 -11.5290 International_Tables_Vol_IV_Table_2.2B
'Ti  ' 0.2776 0.4457 9.7595 7.8508 7.3558 0.5000 1.6991 35.6338 1.9021 116.1050 1.2807 International_Tables_Vol_IV_Table_2.2B

loop_
_geom_angle_atom_site_label_1
_geom_angle_atom_site_label_2
_geom_angle_atom_site_label_3
_geom_angle
_geom_angle_publ_flag
Cl1 Ti1 N1 106.86(7) yes
Cl1 Ti1 N2 99.21(6) yes
N1 Ti1 N2 98.65(8) yes
Cl1 Ti1 C15 146.46(6) yes
N1 Ti1 C15 100.09(9) yes
N2 Ti1 C15 96.03(8) yes
Cl1 Ti1 C16 118.89(7) yes
N1 Ti1 C16 133.54(9) yes
N2 Ti1 C16 82.38(8) yes
C15 Ti1 C16 34.58(9) yes
Cl1 Ti1 C17 90.14(6) yes
N1 Ti1 C17 148.66(9) yes
N2 Ti1 C17 104.48(8) yes
C15 Ti1 C17 57.05(8) yes
C16 Ti1 C17 33.68(8) yes
Cl1 Ti1 C18 91.96(6) yes
N1 Ti1 C18 116.97(9) yes
N2 Ti1 C18 137.65(8) yes
C15 Ti1 C18 57.55(8) yes
C16 Ti1 C18 56.81(8) yes
Cl1 Ti1 C19 123.59(7) yes
N1 Ti1 C19 91.38(9) yes
N2 Ti1 C19 130.86(8) yes
C15 Ti1 C19 34.86(9) yes
C16 Ti1 C19 57.49(8) yes
C17 Ti1 C18 34.34(9) yes
C17 Ti1 C19 57.46(8) yes
C18 Ti1 C19 34.84(8) yes
Ti1 N1 C1 170.85(16) yes
N1 C1 C2 121.1(2) yes
N1 C1 C6 119.7(2) yes
C2 C1 C6 119.1(2) yes
C1 C2 C3 118.0(2) yes
C1 C2 C7 120.0(2) yes
C3 C2 C7 121.9(2) yes
C2 C3 C4 122.0(2) yes
C2 C3 H31 118.997 no
C4 C3 H31 118.997 no
C3 C4 C5 119.8(2) yes
C3 C4 H41 120.115 no
C5 C4 H41 120.115 no
C4 C5 C6 119.9(2) yes
C4 C5 H51 120.068 no
C6 C5 H51 120.068 no
C1 C6 C5 121.2(2) yes
C1 C6 H61 119.404 no
C5 C6 H61 119.404 no
C2 C7 C8 113.1(2) yes
C2 C7 C9 110.3(2) yes
C8 C7 C9 111.1(2) yes
C2 C7 H71 106.983 no
C8 C7 H71 106.084 no
C9 C7 H71 109.097 no
C7 C8 H81 109.467 no
C7 C8 H82 109.467 no
H81 C8 H82 109.476 no
C7 C8 H83 109.467 no
H81 C8 H83 109.476 no
H82 C8 H83 109.476 no
C7 C9 H91 109.467 no
C7 C9 H92 109.467 no
H91 C9 H92 109.476 no
C7 C9 H93 109.467 no
H91 C9 H93 109.476 no
H92 C9 H93 109.476 no
Ti1 N2 C10 121.54(16) yes
Ti1 N2 C14 120.36(16) yes
C10 N2 C14 118.1(2) yes
N2 C10 C11 122.8(2) yes
N2 C10 H101 118.617 no
C11 C10 H101 118.617 no
C10 C11 C12 118.7(2) yes
C10 C11 H111 120.649 no
C12 C11 H111 120.649 no
C11 C12 C13 118.9(2) yes
C11 C12 H121 120.525 no
C13 C12 H121 120.525 no
C12 C13 C14 119.4(2) yes
C12 C13 H131 120.323 no
C14 C13 H131 120.323 no
N2 C14 C13 122.1(2) yes
N2 C14 H141 118.932 no
C13 C14 H141 118.933 no
Ti1 C15 C16 75.33(14) yes
Ti1 C15 C19 72.12(14) yes
C16 C15 C19 108.3(2) yes
Ti1 C15 C20 121.93(17) yes
C16 C15 C20 126.4(3) yes
C19 C15 C20 125.1(3) yes
Ti1 C16 C15 70.09(13) yes
Ti1 C16 C17 73.17(13) yes
C15 C16 C17 107.8(2) yes
Ti1 C16 C21 125.42(17) yes
C15 C16 C21 126.3(3) yes
C17 C16 C21 125.8(3) yes
Ti1 C17 C16 73.16(13) yes
Ti1 C17 C18 70.40(13) yes
C16 C17 C18 107.8(2) yes
Ti1 C17 C22 123.42(17) yes
C16 C17 C22 125.3(3) yes
C18 C17 C22 126.8(3) yes
Ti1 C18 C17 75.26(13) yes
Ti1 C18 C19 71.91(13) yes
C17 C18 C19 108.7(2) yes
Ti1 C18 C23 122.07(18) yes
C17 C18 C23 125.6(3) yes
C19 C18 C23 125.6(3) yes
Ti1 C19 C15 73.02(13) yes
Ti1 C19 C18 73.25(13) yes
C15 C19 C18 107.4(2) yes
Ti1 C19 C24 121.89(18) yes
C15 C19 C24 126.0(3) yes
C18 C19 C24 126.5(3) yes
C15 C20 H201 109.467 no
C15 C20 H202 109.467 no
H201 C20 H202 109.476 no
C15 C20 H203 109.467 no
H201 C20 H203 109.476 no
H202 C20 H203 109.476 no
C16 C21 H211 109.467 no
C16 C21 H212 109.467 no
H211 C21 H212 109.476 no
C16 C21 H213 109.467 no
H211 C21 H213 109.476 no
H212 C21 H213 109.476 no
C17 C22 H221 109.467 no
C17 C22 H222 109.467 no
H221 C22 H222 109.476 no
C17 C22 H223 109.467 no
H221 C22 H223 109.476 no
H222 C22 H223 109.476 no
C18 C23 H231 109.467 no
C18 C23 H232 109.467 no
H231 C23 H232 109.476 no
C18 C23 H233 109.467 no
H231 C23 H233 109.476 no
H232 C23 H233 109.476 no
C19 C24 H241 109.467 no
C19 C24 H242 109.467 no
H241 C24 H242 109.476 no
C19 C24 H243 109.467 no
H241 C24 H243 109.476 no
H242 C24 H243 109.476 no

loop_
_geom_bond_atom_site_label_1
_geom_bond_atom_site_label_2
_geom_bond_distance
_geom_bond_publ_flag
Ti1 Cl1 2.3382(7) yes
Ti1 N1 1.7304(19) yes
Ti1 N2 2.1761(19) yes
Ti1 C15 2.356(2) yes
Ti1 C16 2.424(2) yes
Ti1 C17 2.424(2) yes
Ti1 C18 2.361(2) yes
Ti1 C19 2.344(2) yes
N1 C1 1.382(3) yes
C1 C2 1.416(3) yes
C1 C6 1.410(3) yes
C2 C3 1.400(3) yes
C2 C7 1.512(3) yes
C3 C4 1.388(4) yes
C3 H31 1.000 no
C4 C5 1.381(4) yes
C4 H41 1.000 no
C5 C6 1.384(3) yes
C5 H51 1.000 no
C6 H61 1.000 no
C7 C8 1.528(3) yes
C7 C9 1.525(4) yes
C7 H71 1.000 no
C8 H81 1.000 no
C8 H82 1.000 no
C8 H83 1.000 no
C9 H91 1.000 no
C9 H92 1.000 no
C9 H93 1.000 no
N2 C10 1.349(3) yes
N2 C14 1.351(3) yes
C10 C11 1.384(3) yes
C10 H101 1.000 no
C11 C12 1.388(4) yes
C11 H111 1.000 no
C12 C13 1.385(4) yes
C12 H121 1.000 no
C13 C14 1.383(4) yes
C13 H131 1.000 no
C14 H141 1.000 no
C15 C16 1.422(4) yes
C15 C19 1.408(4) yes
C15 C20 1.504(4) yes
C16 C17 1.404(4) yes
C16 C21 1.502(4) yes
C17 C18 1.414(4) yes
C17 C22 1.506(4) yes
C18 C19 1.409(3) yes
C18 C23 1.505(4) yes
C19 C24 1.500(4) yes
C20 H201 1.000 no
C20 H202 1.000 no
C20 H203 1.000 no
C21 H211 1.000 no
C21 H212 1.000 no
C21 H213 1.000 no
C22 H221 1.000 no
C22 H222 1.000 no
C22 H223 1.000 no
C23 H231 1.000 no
C23 H232 1.000 no
C23 H233 1.000 no
C24 H241 1.000 no
C24 H242 1.000 no
C24 H243 1.000 no
